data_4319892
loop_
_publ_author_name
'Wen-Feng Liaw'
'Chien-Kuo Hsieh'
'Ging-Yi Lin'
'Gene-Hsiang Lee'

_publ_section_title
;
 Syntheses, Reactivity, and \p-Donating Ligand Metathesis Reaction of
 Five-Coordinate Sixteen-Electron Manganese(I) Complexes: Crystal
 Structures of [Mn(CO)3(-TeC6H4-o-NH-)]-,
 [(Mn(CO)3)2(\m-SC6H4-o-S-S-C6H4-o-\m-S-)], [(CO)3Mn(\m-SC6H4-o-NH2-)]2,
 and [(CO)3Mn(\m-SC8N2H4-o-S-)]22-
;
_journal_name_full 'Inorganic Chemistry'
_journal_page_first 3468
_journal_page_last 3475
_journal_paper_doi 10.1021/ic000795a
_journal_volume 40
_journal_year 2001
_chemical_formula_sum 'C12 H12 N2 Te2'
_chemical_formula_weight 439.44
_chemical_name_systematic
; 
 ? 
;
_space_group_IT_number 2
_symmetry_cell_setting triclinic
_symmetry_space_group_name_Hall '-P 1'
_symmetry_space_group_name_H-M 'P -1'
_atom_sites_solution_hydrogens geom
_atom_sites_solution_primary direct
_atom_sites_solution_secondary difmap
_audit_creation_method SHELXL
_cell_angle_alpha 91.652(1)
_cell_angle_beta 102.690(1)
_cell_angle_gamma 92.070(1)
_cell_formula_units_Z 4
_cell_length_a 9.9473(1)
_cell_length_b 10.1823(2)
_cell_length_c 13.3691(2)
_cell_measurement_reflns_used 5586
_cell_measurement_temperature 150(1)
_cell_volume 1319.23(4)
_computing_cell_refinement 'Siemens SAINT'
_computing_data_collection 'Siemens SMART'
_computing_data_reduction 'Siemens SAINT'
_computing_molecular_graphics 'Siemens SHELXTL'
_computing_publication_material 'Siemens SHELXTL'
_computing_structure_refinement 'SHELXL-93 (Sheldrick, 1993)'
_computing_structure_solution 'SHELXS-86 (Sheldrick, 1990)'
_diffrn_ambient_temperature 150(1)
_diffrn_measurement_device 'Siemens SMART CCD'
_diffrn_measurement_method '\w scans'
_diffrn_radiation_monochromator graphite
_diffrn_radiation_source 'fine-focus sealed tube'
_diffrn_radiation_type MoK\a
_diffrn_radiation_wavelength 0.71073
_diffrn_reflns_av_R_equivalents 0.0272
_diffrn_reflns_av_sigmaI/netI 0.0322
_diffrn_reflns_limit_h_max 13
_diffrn_reflns_limit_h_min -13
_diffrn_reflns_limit_k_max 13
_diffrn_reflns_limit_k_min -13
_diffrn_reflns_limit_l_max 17
_diffrn_reflns_limit_l_min -17
_diffrn_reflns_number 16624
_diffrn_reflns_theta_max 27.50
_diffrn_reflns_theta_min 1.56
_diffrn_standards_decay_% 0
_exptl_absorpt_coefficient_mu 4.398
_exptl_absorpt_correction_T_max 0.6944
_exptl_absorpt_correction_T_min 0.4966
_exptl_absorpt_correction_type ' empirical used sadabs'
_exptl_crystal_colour red
_exptl_crystal_density_diffrn 2.213
_exptl_crystal_density_meas ?
_exptl_crystal_description needle
_exptl_crystal_F_000 808
_exptl_crystal_size_max 0.30
_exptl_crystal_size_mid 0.10
_exptl_crystal_size_min 0.10
_refine_diff_density_max 0.606
_refine_diff_density_min -0.588
_refine_diff_density_rms 0.178
_refine_ls_extinction_coef 0.00193(14)
_refine_ls_extinction_expression Fc^*^=kFc[1+0.001xFc^2^\l^3^/sin(2\q)]^-1/4^
_refine_ls_extinction_method SHELXL
_refine_ls_goodness_of_fit_all 1.050
_refine_ls_goodness_of_fit_obs 1.027
_refine_ls_matrix_type full
_refine_ls_number_parameters 290
_refine_ls_number_reflns 5969
_refine_ls_number_restraints 0
_refine_ls_restrained_S_all 1.050
_refine_ls_restrained_S_obs 1.027
_refine_ls_R_factor_all 0.0347
_refine_ls_R_factor_obs 0.0243
_refine_ls_shift/esd_max 0.002
_refine_ls_shift/esd_mean 0.000
_refine_ls_structure_factor_coef Fsqd
_refine_ls_weighting_details 'w=1/[\s^2^(Fo^2^)+(0.0285P)^2^+0.0000P] where P=(Fo^2^+2Fc^2^)/3'
_refine_ls_weighting_scheme calc
_refine_ls_wR_factor_all 0.0580
_refine_ls_wR_factor_obs 0.0523
_reflns_number_observed 5115
_reflns_number_total 5970
_reflns_observed_criterion >2sigma(I)
_cod_data_source_file ic000795a_3.cif
_cod_data_source_block ic6669
_cod_depositor_comments
;
The following automatic conversions were performed:

'_symmetry_cell_setting' value 'Triclinic' changed to 'triclinic'
according to the built-in table from CIF Core dictionary named
'cif_core.dic' version 2.4.1 from 2010-06-29.

Automatic conversion script
Id: cif_fix_values 1646 2011-03-28 12:23:43Z adriana 

The following automatic conversions were performed:

'_exptl_crystal_density_meas' value 'not_measured' was changed to '?'
- the value is perceived as not measured.

Automatic conversion script
Id: cif_fix_values 3008 2015-01-20 13:52:24Z robertas 

The following automatic conversions were performed:

'_refine_ls_weighting_scheme' value 'calc
w=1/[\s^2^(Fo^2^)+(0.0285P)^2^+0.0000P] where P=(Fo^2^+2Fc^2^)/3' was
changed to 'calc'. New tag '_refine_ls_weighting_details' was
created. The value of the new tag was set to
'w=1/[\s^2^(Fo^2^)+(0.0285P)^2^+0.0000P] where P=(Fo^2^+2Fc^2^)/3'.

Automatic conversion script
Id: cif_fix_values 3143 2015-03-26 13:38:13Z robertas 
;
_cod_database_code 4319892

loop_
_symmetry_equiv_pos_as_xyz
'x, y, z'
'-x, -y, -z'

loop_
_atom_site_aniso_label
_atom_site_aniso_U_11
_atom_site_aniso_U_22
_atom_site_aniso_U_33
_atom_site_aniso_U_23
_atom_site_aniso_U_13
_atom_site_aniso_U_12
Te1 0.02282(12) 0.02404(12) 0.02777(13) -0.00253(9) 0.00471(9) -0.00262(9)
Te2 0.02086(11) 0.02645(12) 0.02618(12) 0.00105(9) 0.00527(9) 0.00125(8)
Te3 0.02516(12) 0.02909(13) 0.03040(13) -0.00330(10) 0.00832(10) -0.00255(9)
Te4 0.02440(12) 0.03482(13) 0.02581(13) 0.00608(10) 0.00428(9) 0.00587(9)
N1 0.039(2) 0.035(2) 0.032(2) 0.0086(14) 0.0107(14) -0.0035(14)
N2 0.031(2) 0.031(2) 0.041(2) 0.0066(14) 0.0108(14) -0.0028(13)
N3 0.039(2) 0.032(2) 0.038(2) -0.0044(14) 0.012(2) 0.0079(14)
N4 0.033(2) 0.034(2) 0.028(2) -0.0022(13) 0.0042(13) 0.0005(14)
C1 0.022(2) 0.024(2) 0.026(2) -0.0042(13) 0.0097(14) 0.0011(13)
C2 0.029(2) 0.023(2) 0.029(2) -0.0025(14) 0.0136(15) 0.0029(14)
C3 0.032(2) 0.029(2) 0.042(2) -0.005(2) 0.018(2) -0.006(2)
C3 0.021(2) 0.039(2) 0.049(2) -0.013(2) 0.013(2) -0.002(2)
C5 0.028(2) 0.042(2) 0.035(2) 0.000(2) 0.005(2) 0.006(2)
C6 0.026(2) 0.026(2) 0.036(2) 0.0013(15) 0.008(2) 0.0010(14)
C7 0.023(2) 0.028(2) 0.026(2) -0.0017(14) 0.0074(14) 0.0045(14)
C8 0.031(2) 0.023(2) 0.029(2) -0.0047(14) 0.009(2) 0.0068(14)
C9 0.043(2) 0.029(2) 0.033(2) 0.003(2) 0.012(2) 0.009(2)
C10 0.043(2) 0.045(2) 0.029(2) 0.002(2) 0.005(2) 0.022(2)
C11 0.030(2) 0.046(2) 0.033(2) -0.006(2) 0.002(2) 0.007(2)
C12 0.027(2) 0.032(2) 0.034(2) -0.001(2) 0.008(2) 0.0025(15)
C13 0.031(2) 0.023(2) 0.026(2) 0.0016(14) 0.0094(15) -0.0030(14)
C14 0.038(2) 0.026(2) 0.031(2) 0.0028(15) 0.016(2) -0.002(2)
C15 0.053(3) 0.024(2) 0.032(2) 0.000(2) 0.019(2) -0.005(2)
C16 0.047(2) 0.038(2) 0.025(2) 0.008(2) 0.004(2) -0.007(2)
C17 0.035(2) 0.040(2) 0.036(2) 0.012(2) 0.004(2) 0.006(2)
C18 0.037(2) 0.027(2) 0.031(2) 0.0042(15) 0.008(2) 0.006(2)
C19 0.024(2) 0.024(2) 0.024(2) 0.0065(13) 0.0058(14) -0.0021(13)
C20 0.027(2) 0.023(2) 0.022(2) 0.0030(13) 0.0040(14) -0.0023(13)
C21 0.033(2) 0.030(2) 0.031(2) 0.006(2) 0.012(2) 0.004(2)
C22 0.023(2) 0.045(2) 0.036(2) 0.016(2) 0.006(2) 0.001(2)
C23 0.033(2) 0.043(2) 0.027(2) 0.005(2) -0.002(2) -0.006(2)
C24 0.029(2) 0.032(2) 0.026(2) 0.0012(15) 0.0028(15) -0.0012(15)

loop_
_atom_site_label
_atom_site_type_symbol
_atom_site_fract_x
_atom_site_fract_y
_atom_site_fract_z
_atom_site_U_iso_or_equiv
_atom_site_thermal_displace_type
_atom_site_occupancy
_atom_site_calc_flag
_atom_site_refinement_flags
_atom_site_disorder_group
Te1 Te 0.70188(2) 0.01443(2) 0.54004(2) 0.02517(7) Uani 1 d . .
Te2 Te 0.60567(2) 0.21483(2) 0.64456(2) 0.02448(6) Uani 1 d . .
Te3 Te 0.54738(2) 0.48682(2) 0.25203(2) 0.02806(7) Uani 1 d . .
Te4 Te 0.44533(2) 0.28905(2) 0.35509(2) 0.02832(7) Uani 1 d . .
N1 N 0.8919(3) 0.2454(3) 0.4612(2) 0.0345(7) Uani 1 d . .
H1A H 0.8040(3) 0.2232(3) 0.4383(2) 0.041 Uiso 1 calc R .
H1B H 0.9308(3) 0.3088(3) 0.4324(2) 0.041 Uiso 1 calc R .
N2 N 0.5005(3) 0.0134(3) 0.8088(3) 0.0336(7) Uani 1 d . .
H2A H 0.4528(3) 0.0396(3) 0.7499(3) 0.040 Uiso 1 calc R .
H2B H 0.4629(3) -0.0435(3) 0.8441(3) 0.040 Uiso 1 calc R .
N3 N 0.5865(3) 0.2563(3) 0.0804(3) 0.0359(7) Uani 1 d . .
H3A H 0.6071(3) 0.1914(3) 0.0423(3) 0.043 Uiso 1 calc R .
H3B H 0.6415(3) 0.2784(3) 0.1400(3) 0.043 Uiso 1 calc R .
N4 N 0.2632(3) 0.4907(3) 0.4719(2) 0.0324(7) Uani 1 d . .
H4A H 0.3474(3) 0.4650(3) 0.4957(2) 0.039 Uiso 1 calc R .
H4B H 0.2274(3) 0.5487(3) 0.5074(2) 0.039 Uiso 1 calc R .
C1 C 0.9127(3) 0.0784(3) 0.5914(3) 0.0236(7) Uani 1 d . .
C2 C 0.9702(4) 0.1798(3) 0.5433(3) 0.0260(7) Uani 1 d . .
C3 C 1.1093(4) 0.2188(4) 0.5822(3) 0.0331(8) Uani 1 d . .
H3C H 1.1505(4) 0.2870(4) 0.5505(3) 0.040 Uiso 1 calc R .
C3 C 1.1862(4) 0.1599(4) 0.6650(3) 0.0360(9) Uani 1 d . .
H3D H 1.2795(4) 0.1892(4) 0.6907(3) 0.043 Uiso 1 calc R .
C5 C 1.1306(4) 0.0582(4) 0.7124(3) 0.0353(9) Uani 1 d . .
H5A H 1.1853(4) 0.0169(4) 0.7692(3) 0.042 Uiso 1 calc R .
C6 C 0.9928(4) 0.0181(3) 0.6747(3) 0.0290(8) Uani 1 d . .
H6A H 0.9532(4) -0.0512(3) 0.7063(3) 0.035 Uiso 1 calc R .
C7 C 0.7000(3) 0.1525(3) 0.7931(3) 0.0254(7) Uani 1 d . .
C8 C 0.6346(4) 0.0615(3) 0.8460(3) 0.0270(7) Uani 1 d . .
C9 C 0.7085(4) 0.0222(4) 0.9422(3) 0.0341(8) Uani 1 d . .
H9A H 0.6674(4) -0.0405(4) 0.9790(3) 0.041 Uiso 1 calc R .
C10 C 0.8402(4) 0.0739(4) 0.9836(3) 0.0390(9) Uani 1 d . .
H10A H 0.8876(4) 0.0472(4) 1.0490(3) 0.047 Uiso 1 calc R .
C11 C 0.9037(4) 0.1634(4) 0.9319(3) 0.0369(9) Uani 1 d . .
H11A H 0.9945(4) 0.1977(4) 0.9608(3) 0.044 Uiso 1 calc R .
C12 C 0.8335(4) 0.2023(4) 0.8374(3) 0.0311(8) Uani 1 d . .
H12A H 0.8767(4) 0.2644(4) 0.8016(3) 0.037 Uiso 1 calc R .
C13 C 0.4257(4) 0.4231(3) 0.1069(3) 0.0260(7) Uani 1 d . .
C14 C 0.4670(4) 0.3242(3) 0.0462(3) 0.0301(8) Uani 1 d . .
C15 C 0.3798(4) 0.2883(4) -0.0490(3) 0.0351(9) Uani 1 d . .
H15A H 0.4066(4) 0.2225(4) -0.0916(3) 0.042 Uiso 1 calc R .
C16 C 0.2545(4) 0.3478(4) -0.0821(3) 0.0373(9) Uani 1 d . .
H16A H 0.1968(4) 0.3221(4) -0.1467(3) 0.045 Uiso 1 calc R .
C17 C 0.2135(4) 0.4447(4) -0.0210(3) 0.0374(9) Uani 1 d . .
H17A H 0.1276(4) 0.4847(4) -0.0429(3) 0.045 Uiso 1 calc R .
C18 C 0.3001(4) 0.4818(4) 0.0725(3) 0.0315(8) Uani 1 d . .
H18A H 0.2733(4) 0.5487(4) 0.1141(3) 0.038 Uiso 1 calc R .
C19 C 0.2376(3) 0.3473(3) 0.3178(3) 0.0238(7) Uani 1 d . .
C20 C 0.1869(3) 0.4399(3) 0.3782(3) 0.0241(7) Uani 1 d . .
C21 C 0.0506(4) 0.4780(4) 0.3449(3) 0.0305(8) Uani 1 d . .
H21A H 0.0151(4) 0.5420(4) 0.3840(3) 0.037 Uiso 1 calc R .
C22 C -0.0325(4) 0.4231(4) 0.2556(3) 0.0343(9) Uani 1 d . .
H22A H -0.1248(4) 0.4494(4) 0.2345(3) 0.041 Uiso 1 calc R .
C23 C 0.0168(4) 0.3312(4) 0.1972(3) 0.0358(9) Uani 1 d . .
H23A H -0.0412(4) 0.2939(4) 0.1362(3) 0.043 Uiso 1 calc R .
C24 C 0.1517(4) 0.2931(4) 0.2279(3) 0.0296(8) Uani 1 d . .
H24A H 0.1860(4) 0.2297(4) 0.1874(3) 0.035 Uiso 1 calc R .

loop_
_atom_type_symbol
_atom_type_description
_atom_type_scat_dispersion_real
_atom_type_scat_dispersion_imag
_atom_type_scat_source
C C 0.0033 0.0016 'International Tables Vol C Tables 4.2.6.8 and 6.1.1.4'
H H 0.0000 0.0000 'International Tables Vol C Tables 4.2.6.8 and 6.1.1.4'
N N 0.0061 0.0033 'International Tables Vol C Tables 4.2.6.8 and 6.1.1.4'
Te Te -0.5308 1.6751 'International Tables Vol C Tables 4.2.6.8 and 6.1.1.4'

loop_
_geom_angle_atom_site_label_1
_geom_angle_atom_site_label_2
_geom_angle_atom_site_label_3
_geom_angle
_geom_angle_site_symmetry_1
_geom_angle_site_symmetry_3
_geom_angle_publ_flag
C1 Te1 Te2 94.08(9) . . ?
C7 Te2 Te1 95.16(9) . . ?
C13 Te3 Te4 93.95(9) . . ?
C19 Te4 Te3 95.35(8) . . ?
C6 C1 C2 120.3(3) . . ?
C6 C1 Te1 118.7(2) . . ?
C2 C1 Te1 121.1(3) . . ?
N1 C2 C1 122.0(3) . . ?
N1 C2 C3 119.9(3) . . ?
C1 C2 C3 118.1(3) . . ?
C3 C3 C2 121.0(3) . . ?
C3 C3 C5 121.3(3) . . ?
C3 C5 C6 118.5(4) . . ?
C1 C6 C5 120.8(3) . . ?
C12 C7 C8 119.6(3) . . ?
C12 C7 Te2 118.0(3) . . ?
C8 C7 Te2 122.4(3) . . ?
N2 C8 C7 122.5(3) . . ?
N2 C8 C9 119.5(3) . . ?
C7 C8 C9 118.0(3) . . ?
C10 C9 C8 120.7(4) . . ?
C11 C10 C9 121.3(4) . . ?
C10 C11 C12 118.9(4) . . ?
C11 C12 C7 121.6(4) . . ?
C18 C13 C14 119.9(3) . . ?
C18 C13 Te3 117.9(3) . . ?
C14 C13 Te3 122.2(3) . . ?
N3 C14 C15 119.7(3) . . ?
N3 C14 C13 122.0(3) . . ?
C15 C14 C13 118.3(4) . . ?
C16 C15 C14 121.1(4) . . ?
C17 C16 C15 120.4(4) . . ?
C18 C17 C16 118.8(4) . . ?
C17 C18 C13 121.6(3) . . ?
C24 C19 C20 119.9(3) . . ?
C24 C19 Te4 117.8(3) . . ?
C20 C19 Te4 122.2(2) . . ?
N4 C20 C19 123.0(3) . . ?
N4 C20 C21 118.5(3) . . ?
C19 C20 C21 118.4(3) . . ?
C22 C21 C20 120.7(3) . . ?
C23 C22 C21 120.8(3) . . ?
C22 C23 C24 119.6(4) . . ?
C23 C24 C19 120.5(3) . . ?

loop_
_geom_bond_atom_site_label_1
_geom_bond_atom_site_label_2
_geom_bond_distance
_geom_bond_site_symmetry_2
_geom_bond_publ_flag
Te1 C1 2.130(3) . ?
Te1 Te2 2.7561(3) . ?
Te2 C7 2.127(3) . ?
Te3 C13 2.119(4) . ?
Te3 Te4 2.7588(3) . ?
Te4 C19 2.127(3) . ?
N1 C2 1.400(5) . ?
N2 C8 1.384(5) . ?
N3 C14 1.392(5) . ?
N4 C20 1.389(4) . ?
C1 C6 1.393(5) . ?
C1 C2 1.402(5) . ?
C2 C3 1.405(5) . ?
C3 C3 1.367(6) . ?
C3 C5 1.389(6) . ?
C5 C6 1.394(5) . ?
C7 C12 1.400(5) . ?
C7 C8 1.407(5) . ?
C8 C9 1.410(5) . ?
C9 C10 1.384(6) . ?
C10 C11 1.376(6) . ?
C11 C12 1.379(5) . ?
C13 C18 1.395(5) . ?
C13 C14 1.404(5) . ?
C14 C15 1.404(5) . ?
C15 C16 1.394(6) . ?
C16 C17 1.391(6) . ?
C17 C18 1.387(5) . ?
C19 C24 1.398(5) . ?
C19 C20 1.401(5) . ?
C20 C21 1.403(5) . ?
C21 C22 1.383(5) . ?
C22 C23 1.373(6) . ?
C23 C24 1.387(5) . ?
